data_2234878
loop_
_publ_author_name
'Narimani, Leila'
'Yamin, Bohari M.'

_publ_section_title
;
 2,4-Diamino-6-methyl-1,3,5-triazin-1-ium hydrogen oxalate
;
_journal_coeditor_code ZQ2157
_journal_issue 5
_journal_name_full 'Acta Crystallographica Section E'
_journal_page_first o1475
_journal_paper_doi 10.1107/S1600536812016637
_journal_volume 68
_journal_year 2012
_chemical_formula_iupac 'C4 H8 N5 +, C2 H O4 -'
_chemical_formula_moiety 'C4 H8 N5 +, C2 H O4 -'
_chemical_formula_sum 'C6 H9 N5 O4'
_chemical_formula_weight 215.18
_chemical_melting_point_gt 492.2
_chemical_melting_point_lt 492.5
_chemical_name_systematic
;
2,4-Diamino-6-methyl-1,3,5-triazin-1-ium hydrogen oxalate
;
_space_group_IT_number 2
_symmetry_cell_setting triclinic
_symmetry_space_group_name_Hall '-P 1'
_symmetry_space_group_name_H-M 'P -1'
_atom_sites_solution_hydrogens geom
_atom_sites_solution_primary direct
_atom_sites_solution_secondary difmap
_audit_creation_method SHELXL-97
_cell_angle_alpha 76.846(4)
_cell_angle_beta 75.882(4)
_cell_angle_gamma 75.954(4)
_cell_formula_units_Z 2
_cell_length_a 5.6208(12)
_cell_length_b 7.9828(17)
_cell_length_c 10.857(2)
_cell_measurement_reflns_used 1963
_cell_measurement_temperature 298(2)
_cell_measurement_theta_max 27.0
_cell_measurement_theta_min 1.9
_cell_volume 450.91(16)
_computing_cell_refinement 'SAINT (Siemens, 1996)'
_computing_data_collection 'SMART (Siemens, 1996)'
_computing_data_reduction 'SAINT (Siemens, 1996)'
_computing_molecular_graphics 'SHELXTL (Sheldrick, 2008)'
_computing_publication_material
;
SHELXTL (Sheldrick, 2008), PARST (Nardelli, 1995) and PLATON
(Spek, 2009)
;
_computing_structure_refinement 'SHELXL97 (Sheldrick, 2008)'
_computing_structure_solution 'SHELXS97 (Sheldrick, 2008)'
_diffrn_ambient_temperature 298(2)
_diffrn_detector_area_resol_mean 83.66
_diffrn_measured_fraction_theta_full 0.99
_diffrn_measured_fraction_theta_max 0.99
_diffrn_measurement_device_type
;
Bruker SMART APEX CCD area-detector
;
_diffrn_measurement_method '\w scan'
_diffrn_radiation_monochromator graphite
_diffrn_radiation_source 'fine-focus sealed tube'
_diffrn_radiation_type MoK\a
_diffrn_radiation_wavelength 0.71073
_diffrn_reflns_av_R_equivalents 0.0227
_diffrn_reflns_av_sigmaI/netI 0.0226
_diffrn_reflns_limit_h_max 7
_diffrn_reflns_limit_h_min -7
_diffrn_reflns_limit_k_max 10
_diffrn_reflns_limit_k_min -10
_diffrn_reflns_limit_l_max 13
_diffrn_reflns_limit_l_min -13
_diffrn_reflns_number 5551
_diffrn_reflns_theta_full 27.0
_diffrn_reflns_theta_max 27.0
_diffrn_reflns_theta_min 1.9
_exptl_absorpt_coefficient_mu 0.134
_exptl_absorpt_correction_T_max 0.974
_exptl_absorpt_correction_T_min 0.935
_exptl_absorpt_correction_type multi-scan
_exptl_absorpt_process_details '(SADABS; Sheldrick, 1996)'
_exptl_crystal_colour colourless
_exptl_crystal_density_diffrn 1.585
_exptl_crystal_density_method 'not measured'
_exptl_crystal_description block
_exptl_crystal_F_000 224
_exptl_crystal_size_max 0.50
_exptl_crystal_size_mid 0.22
_exptl_crystal_size_min 0.19
_refine_diff_density_max 0.25
_refine_diff_density_min -0.27
_refine_ls_extinction_method none
_refine_ls_goodness_of_fit_ref 1.03
_refine_ls_hydrogen_treatment mixed
_refine_ls_matrix_type full
_refine_ls_number_parameters 145
_refine_ls_number_reflns 1959
_refine_ls_number_restraints 1
_refine_ls_restrained_S_all 1.03
_refine_ls_R_factor_all 0.0463
_refine_ls_R_factor_gt 0.0405
_refine_ls_shift/su_max 0.001
_refine_ls_shift/su_max_lt 0.001
_refine_ls_shift/su_mean 0.000
_refine_ls_structure_factor_coef Fsqd
_refine_ls_weighting_details 'w=1/[\s^2^(Fo^2^)+(0.0664P)^2^+0.0976P] where P=(Fo^2^+2Fc^2^)/3'
_refine_ls_weighting_scheme calc
_refine_ls_wR_factor_gt 0.1080
_refine_ls_wR_factor_ref 0.1130
_reflns_number_gt 1708
_reflns_number_total 1959
_reflns_threshold_expression I>2sigma(I)
_cod_data_source_file zq2157.cif
_cod_data_source_block I
_cod_original_cell_volume 450.92(17)
_cod_database_code 2234878
_cod_database_fobs_code 2234878

loop_
_symmetry_equiv_pos_as_xyz
'x, y, z'
'-x, -y, -z'

loop_
_atom_site_type_symbol
_atom_site_label
_atom_site_fract_x
_atom_site_fract_y
_atom_site_fract_z
_atom_site_U_iso_or_equiv
_atom_site_adp_type
_atom_site_calc_flag
_atom_site_refinement_flags
_atom_site_occupancy
_atom_site_symmetry_multiplicity
O O1 1.01323(19) 0.22067(16) 1.09284(10) 0.0435(3) Uani d . 1 1
O O2 1.20977(17) 0.36561(14) 0.91142(9) 0.0383(3) Uani d . 1 1
O O3 0.8189(2) 0.38620(18) 0.80042(10) 0.0490(3) Uani d . 1 1
O O4 0.60164(18) 0.30135(15) 0.99698(10) 0.0401(3) Uani d D 1 1
H H4 0.476(3) 0.322(3) 0.964(2) 0.076(7) Uiso d D 1 1
N N1 0.2651(2) 0.08398(15) 0.40173(11) 0.0342(3) Uani d . 1 1
N N2 0.3693(2) 0.31924(15) 0.46944(11) 0.0326(3) Uani d . 1 1
N N3 0.5937(2) 0.21615(15) 0.28003(11) 0.0324(3) Uani d . 1 1
H H3 0.733(4) 0.221(2) 0.2103(19) 0.049(5) Uiso d . 1 1
N N4 0.0411(2) 0.18887(17) 0.58245(12) 0.0421(3) Uani d . 1 1
H H4D 0.0102 0.2572 0.6377 0.051 Uiso calc R 1 1
H H4E -0.0506 0.1130 0.5922 0.051 Uiso calc R 1 1
N N5 0.7025(2) 0.43757(17) 0.34456(12) 0.0393(3) Uani d . 1 1
H H5A 0.6827 0.5064 0.3983 0.047 Uiso calc R 1 1
H H5B 0.8206 0.4415 0.2771 0.047 Uiso calc R 1 1
C C1 0.4493(3) 0.09606(17) 0.30219(13) 0.0307(3) Uani d . 1 1
C C2 0.2280(3) 0.20042(18) 0.48339(13) 0.0316(3) Uani d . 1 1
C C3 0.5530(3) 0.32675(18) 0.36537(12) 0.0302(3) Uani d . 1 1
C C4 0.5070(3) -0.0268(2) 0.21033(15) 0.0400(4) Uani d . 1 1
H H4A 0.5078 -0.1442 0.2574 0.060 Uiso calc R 1 1
H H4B 0.6685 -0.0204 0.1560 0.060 Uiso calc R 1 1
H H4C 0.3822 0.0048 0.1580 0.060 Uiso calc R 1 1
C C5 1.0268(2) 0.30348(18) 0.98158(13) 0.0296(3) Uani d . 1 1
C C6 0.8009(2) 0.33563(18) 0.91548(13) 0.0301(3) Uani d . 1 1

loop_
_atom_site_aniso_label
_atom_site_aniso_U_11
_atom_site_aniso_U_22
_atom_site_aniso_U_33
_atom_site_aniso_U_12
_atom_site_aniso_U_13
_atom_site_aniso_U_23
O1 0.0288(5) 0.0646(7) 0.0332(6) -0.0124(5) -0.0051(4) 0.0009(5)
O2 0.0237(5) 0.0565(7) 0.0344(6) -0.0147(4) -0.0014(4) -0.0052(5)
O3 0.0351(6) 0.0828(9) 0.0297(6) -0.0157(6) -0.0046(4) -0.0093(5)
O4 0.0234(5) 0.0622(7) 0.0351(6) -0.0161(5) -0.0038(4) -0.0035(5)
N1 0.0374(7) 0.0359(6) 0.0315(6) -0.0161(5) 0.0015(5) -0.0103(5)
N2 0.0381(6) 0.0360(6) 0.0262(6) -0.0158(5) 0.0009(5) -0.0091(5)
N3 0.0344(6) 0.0375(6) 0.0265(6) -0.0140(5) 0.0022(5) -0.0097(5)
N4 0.0467(7) 0.0500(8) 0.0340(7) -0.0264(6) 0.0091(5) -0.0165(6)
N5 0.0447(7) 0.0487(7) 0.0297(6) -0.0263(6) 0.0048(5) -0.0124(5)
C1 0.0338(7) 0.0308(6) 0.0282(7) -0.0090(5) -0.0039(5) -0.0061(5)
C2 0.0353(7) 0.0343(7) 0.0263(7) -0.0126(6) -0.0019(5) -0.0064(5)
C3 0.0338(7) 0.0337(7) 0.0241(6) -0.0117(5) -0.0031(5) -0.0045(5)
C4 0.0471(9) 0.0389(8) 0.0360(8) -0.0132(6) 0.0003(6) -0.0147(6)
C5 0.0222(6) 0.0375(7) 0.0291(7) -0.0064(5) -0.0002(5) -0.0110(5)
C6 0.0247(6) 0.0381(7) 0.0289(7) -0.0084(5) -0.0013(5) -0.0103(5)

loop_
_atom_type_symbol
_atom_type_description
_atom_type_scat_dispersion_real
_atom_type_scat_dispersion_imag
_atom_type_scat_source
C C 0.0033 0.0016 'International Tables Vol C Tables 4.2.6.8 and 6.1.1.4'
H H 0.0000 0.0000 'International Tables Vol C Tables 4.2.6.8 and 6.1.1.4'
N N 0.0061 0.0033 'International Tables Vol C Tables 4.2.6.8 and 6.1.1.4'
O O 0.0106 0.0060 'International Tables Vol C Tables 4.2.6.8 and 6.1.1.4'

loop_
_geom_angle_atom_site_label_1
_geom_angle_atom_site_label_2
_geom_angle_atom_site_label_3
_geom_angle
C6 O4 H4 113.8(16)
C1 N1 C2 116.03(12)
C3 N2 C2 116.42(11)
C1 N3 C3 119.67(12)
C1 N3 H3 122.3(11)
C3 N3 H3 117.8(11)
C2 N4 H4D 120.0
C2 N4 H4E 120.0
H4D N4 H4E 120.0
C3 N5 H5A 120.0
C3 N5 H5B 120.0
H5A N5 H5B 120.0
N1 C1 N3 122.20(12)
N1 C1 C4 119.85(12)
N3 C1 C4 117.95(12)
N4 C2 N2 119.38(12)
N4 C2 N1 115.75(12)
N2 C2 N1 124.86(12)
N5 C3 N2 120.67(12)
N5 C3 N3 118.55(12)
N2 C3 N3 120.76(12)
C1 C4 H4A 109.5
C1 C4 H4B 109.5
H4A C4 H4B 109.5
C1 C4 H4C 109.5
H4A C4 H4C 109.5
H4B C4 H4C 109.5
O1 C5 O2 127.05(13)
O1 C5 C6 118.95(12)
O2 C5 C6 113.99(12)
O3 C6 O4 126.24(13)
O3 C6 C5 121.73(12)
O4 C6 C5 112.03(11)

loop_
_geom_bond_atom_site_label_1
_geom_bond_atom_site_label_2
_geom_bond_distance
O1 C5 1.2322(17)
O2 C5 1.2560(16)
O3 C6 1.2093(17)
O4 C6 1.2913(16)
O4 H4 0.831(10)
N1 C1 1.3054(18)
N1 C2 1.3727(17)
N2 C3 1.3329(17)
N2 C2 1.3400(17)
N3 C1 1.3465(17)
N3 C3 1.3643(18)
N3 H3 0.950(19)
N4 C2 1.3112(18)
N4 H4D 0.8600
N4 H4E 0.8600
N5 C3 1.3104(18)
N5 H5A 0.8600
N5 H5B 0.8600
C1 C4 1.4812(19)
C4 H4A 0.9600
C4 H4B 0.9600
C4 H4C 0.9600
C5 C6 1.5476(19)

loop_
_geom_hbond_atom_site_label_D
_geom_hbond_atom_site_label_H
_geom_hbond_atom_site_label_A
_geom_hbond_site_symmetry_A
_geom_hbond_distance_DH
_geom_hbond_distance_HA
_geom_hbond_distance_DA
_geom_hbond_angle_DHA
_geom_hbond_publ_flag
N3 H3 O1 1_554 0.95(2) 1.77(2) 2.7134(17) 174(2) yes
N3 H3 O4 1_554 0.95(2) 2.50(2) 2.9841(17) 111.7(16) yes
O4 H4 O2 1-455 0.833(19) 1.661(19) 2.4921(16) 175(2) yes
N4 H4D O3 1_455 0.86 2.17 2.9902(19) 160 yes
N4 H4E N1 2_556 0.86 2.18 3.0399(19) 174 yes
N5 H5A N2 2_666 0.86 2.14 3.0027(19) 179 yes
N5 H5B O2 2_766 0.86 2.28 2.8558(17) 124 yes
N5 H5B O3 2_766 0.86 2.59 3.2337(19) 133 yes
C4 H4C O1 1_454 0.96 2.49 3.339(2) 148 yes

loop_
_geom_torsion_atom_site_label_1
_geom_torsion_atom_site_label_2
_geom_torsion_atom_site_label_3
_geom_torsion_atom_site_label_4
_geom_torsion
C2 N1 C1 N3 -0.4(2)
C2 N1 C1 C4 178.65(13)
C3 N3 C1 N1 1.8(2)
C3 N3 C1 C4 -177.27(13)
C3 N2 C2 N4 -178.67(14)
C3 N2 C2 N1 2.5(2)
C1 N1 C2 N4 179.32(13)
C1 N1 C2 N2 -1.8(2)
C2 N2 C3 N5 -179.22(13)
C2 N2 C3 N3 -1.0(2)
C1 N3 C3 N5 177.20(13)
C1 N3 C3 N2 -1.1(2)
O1 C5 C6 O3 -166.01(14)
O2 C5 C6 O3 13.0(2)
O1 C5 C6 O4 13.65(18)
O2 C5 C6 O4 -167.33(12)

loop_
_cod_related_entry_id
_cod_related_entry_database
_cod_related_entry_code
1 ChemSpider 15345330
